data_7211745
loop_
_publ_author_name
'Ling, Yun'
'Zhang, Lei'
'Li, Jing'
'Fan, Shuan-Shi'
'Du, Miao'

_publ_section_title
;
 Thiocyanate-induced conformational transformation of a flexible
 fluconazole ligand in Cd(II) coordination polymers
;
_journal_issue 2
_journal_name_full CrystEngComm
_journal_page_first 604
_journal_paper_doi 10.1039/b914049b
_journal_volume 12
_journal_year 2010
_chemical_formula_sum 'C39 H37 Cd F6 N20 O9.5'
_chemical_formula_weight 1164.29
_chemical_name_systematic
;
?
;
_space_group_IT_number 2
_symmetry_cell_setting triclinic
_symmetry_space_group_name_Hall '-P 1'
_symmetry_space_group_name_H-M 'P -1'
_atom_sites_solution_hydrogens geom
_atom_sites_solution_primary direct
_atom_sites_solution_secondary difmap
_audit_creation_method SHELXL-97
_cell_angle_alpha 79.599(4)
_cell_angle_beta 89.568(4)
_cell_angle_gamma 89.695(4)
_cell_formula_units_Z 2
_cell_length_a 10.816(3)
_cell_length_b 15.076(4)
_cell_length_c 15.098(4)
_cell_measurement_reflns_used 4583
_cell_measurement_temperature 293(2)
_cell_measurement_theta_max 24.71
_cell_measurement_theta_min 2.32
_cell_volume 2421.4(11)
_computing_cell_refinement 'Bruker SMART APEX II'
_computing_data_collection 'Bruker SMART APEX II'
_computing_data_reduction 'Bruker SAINT'
_computing_molecular_graphics 'Bruker SHELXTL'
_computing_publication_material 'Bruker SHELXTL'
_computing_structure_refinement 'SHELXL-97 (Sheldrick, 1997)'
_computing_structure_solution 'SHELXS-97 (Sheldrick, 1990)'
_diffrn_ambient_temperature 293(2)
_diffrn_measured_fraction_theta_full 0.979
_diffrn_measured_fraction_theta_max 0.979
_diffrn_measurement_device_type 'APEX II CCD area detector'
_diffrn_measurement_method 'phi and omega scans'
_diffrn_radiation_monochromator graphite
_diffrn_radiation_source 'fine-focus sealed tube'
_diffrn_radiation_type MoK\a
_diffrn_radiation_wavelength 0.71073
_diffrn_reflns_av_R_equivalents 0.0179
_diffrn_reflns_av_sigmaI/netI 0.0350
_diffrn_reflns_limit_h_max 9
_diffrn_reflns_limit_h_min -12
_diffrn_reflns_limit_k_max 18
_diffrn_reflns_limit_k_min -18
_diffrn_reflns_limit_l_max 18
_diffrn_reflns_limit_l_min -17
_diffrn_reflns_number 13250
_diffrn_reflns_theta_full 25.15
_diffrn_reflns_theta_max 25.15
_diffrn_reflns_theta_min 1.76
_exptl_absorpt_coefficient_mu 0.550
_exptl_absorpt_correction_T_max 0.90000
_exptl_absorpt_correction_T_min 0.85000
_exptl_absorpt_correction_type multi-scan
_exptl_absorpt_process_details SADABS
_exptl_crystal_colour COLORLESS
_exptl_crystal_density_diffrn 1.597
_exptl_crystal_density_meas ?
_exptl_crystal_density_method 'not measured'
_exptl_crystal_description BLOCK
_exptl_crystal_F_000 1178
_exptl_crystal_size_max 0.28
_exptl_crystal_size_mid 0.22
_exptl_crystal_size_min 0.20
_refine_diff_density_max 0.680
_refine_diff_density_min -0.606
_refine_diff_density_rms 0.052
_refine_ls_extinction_method none
_refine_ls_goodness_of_fit_ref 1.085
_refine_ls_hydrogen_treatment constr
_refine_ls_matrix_type full
_refine_ls_number_parameters 688
_refine_ls_number_reflns 8480
_refine_ls_number_restraints 0
_refine_ls_restrained_S_all 1.085
_refine_ls_R_factor_all 0.0423
_refine_ls_R_factor_gt 0.0327
_refine_ls_shift/su_max 0.001
_refine_ls_shift/su_mean 0.000
_refine_ls_structure_factor_coef Fsqd
_refine_ls_weighting_details 'calc w=1/[\s^2^(Fo^2^)+(0.0460P)^2^+0.2895P] where P=(Fo^2^+2Fc^2^)/3'
_refine_ls_weighting_scheme calc
_refine_ls_wR_factor_gt 0.0830
_refine_ls_wR_factor_ref 0.0862
_reflns_number_gt 7028
_reflns_number_total 8480
_reflns_threshold_expression >2sigma(I)
_cod_data_source_file b914049b.txt
_cod_data_source_block Compound2
_cod_depositor_comments
;
The following automatic conversions were performed:

'_symmetry_cell_setting' value 'Triclinic' changed to 'triclinic'
according to /home/saulius/struct/CIF-dictionaries/cif_core.dic
dictionary named 'cif_core.dic' version 2.4.2 from
2011-04-26.

'_exptl_absorpt_correction_type' value 'MULTI-SCAN'
changed to 'multi-scan' according to
/home/saulius/struct/CIF-dictionaries/cif_core.dic dictionary named
'cif_core.dic' version 2.4.2 from 2011-04-26.

Automatic conversion script
Id: cif_fix_values 1891 2012-01-12 08:04:46Z andrius 

The following automatic conversions were performed:

'_exptl_crystal_density_meas' value 'NONE' was changed to '?' - the
value is perceived as not measured.

Automatic conversion script
Id: cif_fix_values 3008 2015-01-20 13:52:24Z robertas 
;
_cod_original_cell_volume 2421.4(12)
_cod_original_sg_symbol_H-M P-1
_cod_original_formula_sum 'C39 H37 Cd F6 N20 O9.50'
_cod_database_code 7211745

loop_
_symmetry_equiv_pos_as_xyz
'x, y, z'
'-x, -y, -z'

loop_
_atom_site_label
_atom_site_type_symbol
_atom_site_fract_x
_atom_site_fract_y
_atom_site_fract_z
_atom_site_U_iso_or_equiv
_atom_site_adp_type
_atom_site_occupancy
_atom_site_symmetry_multiplicity
_atom_site_calc_flag
_atom_site_refinement_flags
Cd1 Cd 0.736657(17) 0.142985(12) 0.059339(12) 0.03740(8) Uani 1 1 d .
F5 F 1.15074(19) 0.27120(16) -0.41262(15) 0.0921(7) Uani 1 1 d .
F6 F 1.0799(3) 0.46266(16) -0.68510(15) 0.1292(11) Uani 1 1 d .
F3 F 0.27346(19) 0.09219(14) 0.47932(12) 0.0780(6) Uani 1 1 d .
F4 F 0.5560(2) 0.30650(16) 0.53832(17) 0.0987(8) Uani 1 1 d .
F2 F 0.3668(2) 0.51514(14) 0.40355(15) 0.0910(7) Uani 1 1 d .
F1 F 0.75059(16) 0.60344(13) 0.27573(12) 0.0661(5) Uani 1 1 d .
O3 O 0.77283(17) 0.29345(13) -0.33822(13) 0.0497(5) Uani 1 1 d .
H3W H 0.7325 0.2623 -0.3666 0.074 Uiso 1 1 calc R
O2 O 0.29168(19) 0.20615(13) 0.20013(12) 0.0510(5) Uani 1 1 d .
H2W H 0.2565 0.2552 0.1941 0.077 Uiso 1 1 calc R
O1 O 0.61732(18) 0.55360(13) 0.02683(13) 0.0511(5) Uani 1 1 d .
H1W H 0.6604 0.5637 -0.0188 0.077 Uiso 1 1 calc R
O4 O 0.6837(5) 0.0274(3) -0.0556(5) 0.260(4) Uani 1 1 d .
O5 O 0.8138(3) -0.00183(18) 0.03544(18) 0.0983(9) Uani 1 1 d .
O6 O 0.7708(3) -0.09660(16) -0.04874(18) 0.0893(9) Uani 1 1 d .
O7 O 0.2387(3) 0.38836(17) 0.12931(17) 0.0832(7) Uani 1 1 d .
O8 O 0.0466(3) 0.3792(2) 0.1553(4) 0.1557(17) Uani 1 1 d .
O9 O 0.1258(3) 0.50634(19) 0.10833(19) 0.0936(9) Uani 1 1 d .
N13 N 0.8634(2) 0.20717(16) -0.05844(14) 0.0473(6) Uani 1 1 d .
N14 N 1.0294(2) 0.20828(19) -0.14801(16) 0.0588(7) Uani 1 1 d .
N15 N 0.9428(2) 0.26802(15) -0.18733(14) 0.0442(5) Uani 1 1 d .
N16 N 0.8786(2) 0.14060(14) -0.41572(15) 0.0470(6) Uani 1 1 d .
C32 C 0.9388(4) 0.1024(2) -0.4752(2) 0.0680(9) Uani 1 1 d .
H32 H 1.0226 0.0883 -0.4720 0.082 Uiso 1 1 calc R
C33 C 0.7560(4) 0.1174(2) -0.5137(2) 0.0716(10) Uani 1 1 d .
H33 H 0.6839 0.1151 -0.5464 0.086 Uiso 1 1 calc R
N7 N 0.6150(2) 0.07792(15) 0.18100(14) 0.0431(5) Uani 1 1 d .
N8 N 0.5375(2) 0.04695(17) 0.32166(15) 0.0522(6) Uani 1 1 d .
N9 N 0.44487(19) 0.05919(14) 0.25963(14) 0.0384(5) Uani 1 1 d .
N10 N 0.05238(19) 0.12577(15) 0.25278(14) 0.0412(5) Uani 1 1 d .
N11 N 0.0347(2) 0.03575(15) 0.25922(16) 0.0493(6) Uani 1 1 d .
N12 N -0.08643(19) 0.11406(14) 0.15340(14) 0.0392(5) Uani 1 1 d .
N1 N 0.7306(2) 0.28530(15) 0.11644(15) 0.0462(6) Uani 1 1 d .
N2 N 0.7393(3) 0.37855(16) 0.21665(16) 0.0562(7) Uani 1 1 d .
N3 N 0.7702(2) 0.42252(14) 0.13295(14) 0.0407(5) Uani 1 1 d .
N4 N 0.6142(2) 0.73532(14) 0.06684(15) 0.0426(5) Uani 1 1 d .
N5 N 0.5815(3) 0.77997(18) 0.13381(18) 0.0648(8) Uani 1 1 d .
N6 N 0.4409(2) 0.80256(15) 0.02370(15) 0.0482(6) Uani 1 1 d .
N19 N 0.7564(3) -0.02554(18) -0.0234(2) 0.0670(8) Uani 1 1 d .
N20 N 0.1347(3) 0.4248(2) 0.12997(18) 0.0622(7) Uani 1 1 d .
C27 C 0.9772(3) 0.1745(2) -0.07116(19) 0.0546(8) Uani 1 1 d .
H27 H 1.0157 0.1312 -0.0284 0.065 Uiso 1 1 calc R
C28 C 0.8448(3) 0.26607(19) -0.13351(17) 0.0473(7) Uani 1 1 d .
H28 H 0.7737 0.3009 -0.1466 0.057 Uiso 1 1 calc R
C29 C 0.9636(3) 0.31917(19) -0.27711(17) 0.0496(7) Uani 1 1 d .
H29B H 1.0519 0.3225 -0.2892 0.060 Uiso 1 1 calc R
H29A H 0.9332 0.3802 -0.2796 0.060 Uiso 1 1 calc R
C30 C 0.9002(2) 0.27790(17) -0.35031(17) 0.0405(6) Uani 1 1 d .
C31 C 0.9243(3) 0.17566(18) -0.33863(18) 0.0466(7) Uani 1 1 d .
H31A H 1.0124 0.1639 -0.3323 0.056 Uiso 1 1 calc R
H31B H 0.8834 0.1451 -0.2843 0.056 Uiso 1 1 calc R
N17 N 0.7578(2) 0.15058(17) -0.43931(17) 0.0588(7) Uani 1 1 d .
N18 N 0.8655(3) 0.0868(2) -0.5398(2) 0.0812(9) Uani 1 1 d .
C34 C 0.9475(3) 0.32738(17) -0.44173(17) 0.0425(6) Uani 1 1 d .
C39 C 0.8702(3) 0.3804(2) -0.5019(2) 0.0606(8) Uani 1 1 d .
H39 H 0.7872 0.3860 -0.4872 0.073 Uiso 1 1 calc R
C38 C 0.9158(5) 0.4260(2) -0.5850(2) 0.0835(13) Uani 1 1 d .
H38 H 0.8638 0.4618 -0.6256 0.100 Uiso 1 1 calc R
C37 C 1.0379(5) 0.4167(2) -0.6049(2) 0.0768(12) Uani 1 1 d .
C36 C 1.1168(4) 0.3664(2) -0.5489(2) 0.0724(10) Uani 1 1 d .
H36 H 1.1998 0.3615 -0.5639 0.087 Uiso 1 1 calc R
C35 C 1.0699(3) 0.3226(2) -0.4685(2) 0.0579(8) Uani 1 1 d .
C14 C 0.4927(2) 0.07769(17) 0.17743(17) 0.0411(6) Uani 1 1 d .
H14 H 0.4470 0.0889 0.1247 0.049 Uiso 1 1 calc R
C15 C 0.6368(3) 0.0583(2) 0.27107(19) 0.0501(7) Uani 1 1 d .
H15 H 0.7162 0.0533 0.2948 0.060 Uiso 1 1 calc R
C16 C 0.3147(2) 0.06143(18) 0.28526(19) 0.0430(6) Uani 1 1 d .
H16A H 0.3023 0.0239 0.3439 0.052 Uiso 1 1 calc R
H16B H 0.2649 0.0372 0.2421 0.052 Uiso 1 1 calc R
C17 C 0.2724(2) 0.15849(18) 0.28849(17) 0.0409(6) Uani 1 1 d .
C18 C 0.1351(2) 0.1603(2) 0.31424(19) 0.0496(7) Uani 1 1 d .
H18A H 0.1240 0.1250 0.3741 0.060 Uiso 1 1 calc R
H18B H 0.1116 0.2220 0.3167 0.060 Uiso 1 1 calc R
C19 C -0.0197(2) 0.17033(18) 0.18996(18) 0.0427(6) Uani 1 1 d .
H19 H -0.0229 0.2328 0.1737 0.051 Uiso 1 1 calc R
C20 C -0.0486(3) 0.03271(18) 0.19750(18) 0.0456(7) Uani 1 1 d .
H20 H -0.0794 -0.0212 0.1851 0.055 Uiso 1 1 calc R
C21 C 0.3477(2) 0.19885(18) 0.35660(18) 0.0416(6) Uani 1 1 d .
C22 C 0.3459(3) 0.1646(2) 0.4482(2) 0.0526(7) Uani 1 1 d .
C23 C 0.4152(3) 0.1990(3) 0.5099(2) 0.0664(9) Uani 1 1 d .
H23 H 0.4119 0.1744 0.5709 0.080 Uiso 1 1 calc R
C24 C 0.4887(3) 0.2706(2) 0.4777(3) 0.0657(10) Uani 1 1 d .
C25 C 0.4966(3) 0.3077(2) 0.3890(3) 0.0663(9) Uani 1 1 d .
H25 H 0.5486 0.3563 0.3692 0.080 Uiso 1 1 calc R
C26 C 0.4258(3) 0.27165(19) 0.3292(2) 0.0526(7) Uani 1 1 d .
H26 H 0.4304 0.2968 0.2683 0.063 Uiso 1 1 calc R
C1 C 0.7167(3) 0.2970(2) 0.2023(2) 0.0546(8) Uani 1 1 d .
H1 H 0.6926 0.2505 0.2482 0.065 Uiso 1 1 calc R
C2 C 0.7644(3) 0.36690(18) 0.07527(18) 0.0450(7) Uani 1 1 d .
H2 H 0.7817 0.3826 0.0140 0.054 Uiso 1 1 calc R
C3 C 0.8010(2) 0.51793(17) 0.11640(19) 0.0428(6) Uani 1 1 d .
H3B H 0.8548 0.5313 0.0641 0.051 Uiso 1 1 calc R
H3A H 0.8453 0.5321 0.1677 0.051 Uiso 1 1 calc R
C4 C 0.6837(2) 0.57692(17) 0.10044(18) 0.0400(6) Uani 1 1 d .
C5 C 0.7226(2) 0.67666(17) 0.0759(2) 0.0445(6) Uani 1 1 d .
H5B H 0.7760 0.6915 0.1224 0.053 Uiso 1 1 calc R
H5A H 0.7687 0.6862 0.0196 0.053 Uiso 1 1 calc R
C7 C 0.5300(3) 0.74880(18) 0.00306(18) 0.0453(6) Uani 1 1 d .
H7 H 0.5327 0.7241 -0.0491 0.054 Uiso 1 1 calc R
C6 C 0.4780(3) 0.8194(2) 0.1040(2) 0.0646(9) Uani 1 1 d .
H6 H 0.4333 0.8562 0.1360 0.077 Uiso 1 1 calc R
C8 C 0.5965(2) 0.56213(16) 0.18115(19) 0.0404(6) Uani 1 1 d .
C13 C 0.4751(3) 0.53456(19) 0.1747(2) 0.0540(7) Uani 1 1 d .
H13 H 0.4457 0.5254 0.1193 0.065 Uiso 1 1 calc R
C12 C 0.3965(3) 0.5203(2) 0.2493(3) 0.0668(9) Uani 1 1 d .
H12 H 0.3152 0.5023 0.2441 0.080 Uiso 1 1 calc R
C11 C 0.4406(3) 0.5331(2) 0.3294(2) 0.0630(9) Uani 1 1 d .
C10 C 0.5590(3) 0.5608(2) 0.3402(2) 0.0598(8) Uani 1 1 d .
H10 H 0.5876 0.5696 0.3959 0.072 Uiso 1 1 calc R
C9 C 0.6332(3) 0.57512(18) 0.2650(2) 0.0483(7) Uani 1 1 d .
O10 O 0.2568(6) 0.1431(4) 0.7410(4) 0.1064(19) Uani 0.50 1 d P
H10A H 0.2155 0.1780 0.7795 0.160 Uiso 0.50 1 d PR
H10B H 0.3322 0.1566 0.7289 0.160 Uiso 0.50 1 d PR

loop_
_atom_site_aniso_label
_atom_site_aniso_U_11
_atom_site_aniso_U_22
_atom_site_aniso_U_33
_atom_site_aniso_U_23
_atom_site_aniso_U_13
_atom_site_aniso_U_12
Cd1 0.03429(12) 0.04259(12) 0.03453(11) -0.00496(8) -0.00115(8) 0.00559(8)
F5 0.0564(12) 0.1182(18) 0.0893(15) 0.0130(13) 0.0156(11) 0.0158(12)
F6 0.230(3) 0.0839(16) 0.0629(14) 0.0142(12) 0.0620(18) -0.0151(18)
F3 0.0760(14) 0.1045(16) 0.0484(10) 0.0006(10) -0.0058(9) -0.0315(12)
F4 0.0742(14) 0.1144(17) 0.1308(19) -0.0832(16) -0.0450(14) 0.0142(13)
F2 0.0899(16) 0.0826(14) 0.0994(16) -0.0155(12) 0.0452(13) -0.0020(12)
F1 0.0490(11) 0.0881(13) 0.0676(11) -0.0301(10) -0.0120(9) -0.0107(9)
O3 0.0438(11) 0.0582(12) 0.0489(11) -0.0147(9) 0.0043(9) -0.0030(9)
O2 0.0605(13) 0.0520(12) 0.0400(10) -0.0072(9) 0.0009(9) 0.0068(10)
O1 0.0468(12) 0.0544(12) 0.0546(12) -0.0163(10) -0.0129(9) -0.0034(9)
O4 0.251(5) 0.115(3) 0.453(9) -0.149(4) -0.275(6) 0.117(3)
O5 0.147(3) 0.0778(17) 0.0808(18) -0.0402(14) -0.0361(18) -0.0077(17)
O6 0.113(2) 0.0633(15) 0.106(2) -0.0532(14) -0.0464(17) 0.0272(14)
O7 0.087(2) 0.0782(17) 0.0819(17) -0.0070(13) -0.0015(15) 0.0155(15)
O8 0.096(3) 0.093(2) 0.283(5) -0.047(3) 0.033(3) -0.039(2)
O9 0.107(2) 0.0707(18) 0.0910(19) 0.0174(14) 0.0122(16) 0.0118(15)
N13 0.0474(14) 0.0566(14) 0.0353(12) -0.0017(10) 0.0037(10) 0.0066(11)
N14 0.0389(14) 0.0886(19) 0.0444(14) 0.0000(13) -0.0015(11) 0.0073(13)
N15 0.0452(14) 0.0513(14) 0.0348(12) -0.0040(10) -0.0023(10) -0.0070(11)
N16 0.0579(16) 0.0385(12) 0.0437(13) -0.0052(10) 0.0055(12) 0.0012(11)
C32 0.072(2) 0.063(2) 0.072(2) -0.0214(18) 0.0180(19) 0.0034(17)
C33 0.092(3) 0.067(2) 0.060(2) -0.0233(17) -0.007(2) -0.007(2)
N7 0.0362(13) 0.0499(13) 0.0415(12) -0.0041(10) 0.0029(10) -0.0014(10)
N8 0.0408(14) 0.0715(17) 0.0399(13) 0.0012(11) -0.0023(11) 0.0041(12)
N9 0.0336(12) 0.0430(12) 0.0379(12) -0.0051(9) 0.0009(10) -0.0032(9)
N10 0.0332(12) 0.0501(14) 0.0422(12) -0.0134(10) -0.0049(10) 0.0001(10)
N11 0.0461(14) 0.0460(14) 0.0528(14) -0.0007(11) -0.0137(12) -0.0013(11)
N12 0.0352(12) 0.0397(12) 0.0425(12) -0.0061(10) -0.0111(10) 0.0014(10)
N1 0.0532(15) 0.0405(13) 0.0449(13) -0.0078(10) 0.0021(11) 0.0086(11)
N2 0.0779(19) 0.0464(14) 0.0441(14) -0.0082(11) 0.0084(13) 0.0071(13)
N3 0.0423(13) 0.0355(12) 0.0433(12) -0.0049(10) -0.0002(10) 0.0064(10)
N4 0.0397(13) 0.0373(12) 0.0507(13) -0.0075(10) -0.0091(11) 0.0030(10)
N5 0.0726(19) 0.0638(17) 0.0640(16) -0.0272(14) -0.0292(14) 0.0268(14)
N6 0.0461(14) 0.0525(14) 0.0457(13) -0.0076(11) -0.0122(11) 0.0145(11)
N19 0.0581(17) 0.0542(16) 0.097(2) -0.0344(16) -0.0302(16) 0.0132(14)
N20 0.066(2) 0.0617(19) 0.0602(17) -0.0135(14) 0.0019(14) -0.0015(16)
C27 0.0419(17) 0.078(2) 0.0391(16) 0.0020(14) 0.0006(13) 0.0096(15)
C28 0.0468(17) 0.0559(17) 0.0376(14) -0.0046(13) 0.0031(13) 0.0105(13)
C29 0.0570(19) 0.0522(17) 0.0377(15) -0.0024(12) 0.0042(13) -0.0145(14)
C30 0.0398(15) 0.0446(15) 0.0349(13) -0.0016(11) 0.0007(11) -0.0018(12)
C31 0.0508(17) 0.0436(15) 0.0431(15) -0.0017(12) 0.0000(13) -0.0012(13)
N17 0.0593(18) 0.0622(17) 0.0587(16) -0.0209(13) -0.0060(13) 0.0036(13)
N18 0.099(3) 0.088(2) 0.0656(19) -0.0389(17) 0.0163(18) -0.0089(19)
C34 0.0542(18) 0.0371(14) 0.0350(14) -0.0035(11) 0.0039(12) -0.0020(12)
C39 0.076(2) 0.0557(19) 0.0459(17) 0.0020(14) -0.0037(16) 0.0082(16)
C38 0.141(4) 0.056(2) 0.046(2) 0.0121(16) -0.012(2) 0.013(2)
C37 0.127(4) 0.055(2) 0.0463(19) -0.0032(16) 0.035(2) -0.009(2)
C36 0.088(3) 0.058(2) 0.069(2) -0.0085(18) 0.036(2) -0.0117(19)
C35 0.066(2) 0.0524(18) 0.0521(18) -0.0006(14) 0.0117(16) -0.0005(16)
C14 0.0364(15) 0.0484(16) 0.0389(14) -0.0092(12) -0.0015(12) -0.0030(12)
C15 0.0363(16) 0.0661(19) 0.0448(16) -0.0015(14) -0.0039(13) 0.0057(13)
C16 0.0318(14) 0.0505(16) 0.0472(15) -0.0100(12) 0.0009(12) -0.0084(12)
C17 0.0361(15) 0.0505(16) 0.0374(14) -0.0113(12) -0.0015(11) -0.0020(12)
C18 0.0359(15) 0.072(2) 0.0459(15) -0.0229(14) -0.0059(13) -0.0002(14)
C19 0.0370(15) 0.0396(15) 0.0528(16) -0.0112(12) -0.0102(13) 0.0037(12)
C20 0.0417(16) 0.0399(15) 0.0544(17) -0.0060(13) -0.0125(14) -0.0005(12)
C21 0.0321(14) 0.0477(16) 0.0479(16) -0.0161(12) -0.0037(12) 0.0010(12)
C22 0.0403(16) 0.068(2) 0.0514(17) -0.0156(15) -0.0040(14) -0.0084(14)
C23 0.053(2) 0.101(3) 0.0518(18) -0.0303(18) -0.0120(16) 0.0090(19)
C24 0.0422(18) 0.072(2) 0.097(3) -0.052(2) -0.0218(18) 0.0072(17)
C25 0.0474(19) 0.0523(19) 0.105(3) -0.0280(19) -0.0112(19) -0.0047(15)
C26 0.0440(17) 0.0486(17) 0.0674(19) -0.0158(15) -0.0048(15) -0.0011(14)
C1 0.071(2) 0.0431(17) 0.0478(17) -0.0027(13) 0.0125(15) 0.0069(15)
C2 0.0569(18) 0.0396(15) 0.0383(14) -0.0067(12) -0.0014(13) 0.0082(13)
C3 0.0378(15) 0.0385(14) 0.0527(16) -0.0098(12) -0.0045(12) 0.0028(12)
C4 0.0350(14) 0.0383(14) 0.0485(15) -0.0120(12) -0.0083(12) 0.0001(11)
C5 0.0333(15) 0.0394(14) 0.0600(17) -0.0065(12) -0.0082(13) 0.0022(11)
C7 0.0463(16) 0.0475(16) 0.0412(15) -0.0052(12) -0.0084(13) 0.0083(13)
C6 0.069(2) 0.071(2) 0.0592(19) -0.0253(16) -0.0182(17) 0.0274(18)
C8 0.0339(14) 0.0308(13) 0.0573(17) -0.0099(12) -0.0047(12) 0.0025(11)
C13 0.0411(17) 0.0504(17) 0.071(2) -0.0121(15) -0.0050(15) -0.0013(13)
C12 0.0435(19) 0.061(2) 0.096(3) -0.0144(19) 0.0061(19) -0.0051(15)
C11 0.063(2) 0.0486(18) 0.077(2) -0.0114(16) 0.0263(19) 0.0035(16)
C10 0.068(2) 0.0536(18) 0.061(2) -0.0207(15) 0.0027(17) 0.0052(16)
C9 0.0413(16) 0.0434(16) 0.0628(19) -0.0162(14) -0.0044(14) 0.0012(13)
O10 0.114(5) 0.113(4) 0.101(4) -0.040(4) -0.034(4) -0.001(4)

loop_
_atom_type_symbol
_atom_type_description
_atom_type_scat_dispersion_real
_atom_type_scat_dispersion_imag
_atom_type_scat_source
C C 0.0033 0.0016 'International Tables Vol C Tables 4.2.6.8 and 6.1.1.4'
H H 0.0000 0.0000 'International Tables Vol C Tables 4.2.6.8 and 6.1.1.4'
N N 0.0061 0.0033 'International Tables Vol C Tables 4.2.6.8 and 6.1.1.4'
O O 0.0106 0.0060 'International Tables Vol C Tables 4.2.6.8 and 6.1.1.4'
F F 0.0171 0.0103 'International Tables Vol C Tables 4.2.6.8 and 6.1.1.4'
Cd Cd -0.8075 1.2024 'International Tables Vol C Tables 4.2.6.8 and 6.1.1.4'

loop_
_geom_angle_atom_site_label_1
_geom_angle_atom_site_label_2
_geom_angle_atom_site_label_3
_geom_angle
_geom_angle_site_symmetry_1
_geom_angle_site_symmetry_3
N13 Cd1 N7 178.04(8) . .
N13 Cd1 N6 90.86(8) . 2_665
N7 Cd1 N6 91.02(8) . 2_665
N13 Cd1 N12 89.38(8) . 1_655
N7 Cd1 N12 88.67(8) . 1_655
N6 Cd1 N12 169.22(7) 2_665 1_655
N13 Cd1 O5 87.08(9) . .
N7 Cd1 O5 92.58(9) . .
N6 Cd1 O5 115.70(9) 2_665 .
N12 Cd1 O5 75.07(8) 1_655 .
N13 Cd1 N1 90.61(8) . .
N7 Cd1 N1 88.99(8) . .
N6 Cd1 N1 85.90(8) 2_665 .
N12 Cd1 N1 83.33(7) 1_655 .
O5 Cd1 N1 158.29(9) . .
C30 O3 H3W 109.5 . .
C17 O2 H2W 109.5 . .
C4 O1 H1W 109.5 . .
N19 O5 Cd1 109.3(2) . .
C28 N13 C27 103.0(2) . .
C28 N13 Cd1 133.71(19) . .
C27 N13 Cd1 122.23(18) . .
C27 N14 N15 102.4(2) . .
C28 N15 N14 109.9(2) . .
C28 N15 C29 129.9(2) . .
N14 N15 C29 120.2(2) . .
C32 N16 N17 109.3(3) . .
C32 N16 C31 130.1(3) . .
N17 N16 C31 120.4(2) . .
N18 C32 N16 111.6(3) . .
N18 C32 H32 124.2 . .
N16 C32 H32 124.2 . .
N17 C33 N18 115.7(3) . .
N17 C33 H33 122.2 . .
N18 C33 H33 122.2 . .
C14 N7 C15 102.6(2) . .
C14 N7 Cd1 122.27(17) . .
C15 N7 Cd1 132.38(19) . .
C15 N8 N9 102.5(2) . .
C14 N9 N8 109.7(2) . .
C14 N9 C16 127.5(2) . .
N8 N9 C16 122.4(2) . .
C19 N10 N11 109.8(2) . .
C19 N10 C18 129.3(2) . .
N11 N10 C18 120.8(2) . .
C20 N11 N10 102.3(2) . .
C19 N12 C20 102.9(2) . .
C19 N12 Cd1 129.51(17) . 1_455
C20 N12 Cd1 126.17(17) . 1_455
C2 N1 C1 102.0(2) . .
C2 N1 Cd1 128.76(18) . .
C1 N1 Cd1 127.99(18) . .
C1 N2 N3 102.0(2) . .
C2 N3 N2 109.9(2) . .
C2 N3 C3 128.9(2) . .
N2 N3 C3 121.2(2) . .
C7 N4 N5 109.7(2) . .
C7 N4 C5 129.6(2) . .
N5 N4 C5 120.5(2) . .
C6 N5 N4 102.4(2) . .
C7 N6 C6 102.3(2) . .
C7 N6 Cd1 129.17(18) . 2_665
C6 N6 Cd1 128.54(19) . 2_665
O4 N19 O5 113.1(3) . .
O4 N19 O6 122.0(3) . .
O5 N19 O6 124.9(3) . .
O8 N20 O9 121.3(4) . .
O8 N20 O7 119.3(3) . .
O9 N20 O7 119.3(3) . .
N14 C27 N13 114.9(2) . .
N14 C27 H27 122.5 . .
N13 C27 H27 122.5 . .
N13 C28 N15 109.8(3) . .
N13 C28 H28 125.1 . .
N15 C28 H28 125.1 . .
N15 C29 C30 112.9(2) . .
N15 C29 H29B 109.0 . .
C30 C29 H29B 109.0 . .
N15 C29 H29A 109.0 . .
C30 C29 H29A 109.0 . .
H29B C29 H29A 107.8 . .
O3 C30 C29 104.6(2) . .
O3 C30 C34 111.9(2) . .
C29 C30 C34 107.7(2) . .
O3 C30 C31 109.4(2) . .
C29 C30 C31 111.7(2) . .
C34 C30 C31 111.3(2) . .
N16 C31 C30 110.6(2) . .
N16 C31 H31A 109.5 . .
C30 C31 H31A 109.5 . .
N16 C31 H31B 109.5 . .
C30 C31 H31B 109.5 . .
H31A C31 H31B 108.1 . .
C33 N17 N16 101.9(3) . .
C32 N18 C33 101.4(3) . .
C39 C34 C35 116.2(3) . .
C39 C34 C30 121.5(3) . .
C35 C34 C30 122.3(2) . .
C34 C39 C38 120.6(3) . .
C34 C39 H39 119.7 . .
C38 C39 H39 119.7 . .
C37 C38 C39 118.5(3) . .
C37 C38 H38 120.7 . .
C39 C38 H38 120.7 . .
C36 C37 F6 119.4(4) . .
C36 C37 C38 123.2(3) . .
F6 C37 C38 117.3(4) . .
C37 C36 C35 117.0(4) . .
C37 C36 H36 121.5 . .
C35 C36 H36 121.5 . .
F5 C35 C36 116.4(3) . .
F5 C35 C34 119.1(3) . .
C36 C35 C34 124.5(3) . .
N9 C14 N7 110.4(2) . .
N9 C14 H14 124.8 . .
N7 C14 H14 124.8 . .
N8 C15 N7 114.8(3) . .
N8 C15 H15 122.6 . .
N7 C15 H15 122.6 . .
N9 C16 C17 110.9(2) . .
N9 C16 H16A 109.5 . .
C17 C16 H16A 109.5 . .
N9 C16 H16B 109.5 . .
C17 C16 H16B 109.5 . .
H16A C16 H16B 108.0 . .
O2 C17 C21 111.2(2) . .
O2 C17 C18 110.4(2) . .
C21 C17 C18 108.9(2) . .
O2 C17 C16 104.6(2) . .
C21 C17 C16 111.1(2) . .
C18 C17 C16 110.5(2) . .
N10 C18 C17 114.4(2) . .
N10 C18 H18A 108.7 . .
C17 C18 H18A 108.7 . .
N10 C18 H18B 108.7 . .
C17 C18 H18B 108.7 . .
H18A C18 H18B 107.6 . .
N12 C19 N10 110.4(2) . .
N12 C19 H19 124.8 . .
N10 C19 H19 124.8 . .
N11 C20 N12 114.6(2) . .
N11 C20 H20 122.7 . .
N12 C20 H20 122.7 . .
C22 C21 C26 115.7(3) . .
C22 C21 C17 123.0(2) . .
C26 C21 C17 121.2(2) . .
F3 C22 C23 117.6(3) . .
F3 C22 C21 118.8(2) . .
C23 C22 C21 123.7(3) . .
C24 C23 C22 117.0(3) . .
C24 C23 H23 121.5 . .
C22 C23 H23 121.5 . .
C25 C24 C23 123.1(3) . .
C25 C24 F4 119.2(4) . .
C23 C24 F4 117.7(4) . .
C24 C25 C26 118.3(3) . .
C24 C25 H25 120.9 . .
C26 C25 H25 120.9 . .
C25 C26 C21 122.3(3) . .
C25 C26 H26 118.9 . .
C21 C26 H26 118.9 . .
N2 C1 N1 115.4(3) . .
N2 C1 H1 122.3 . .
N1 C1 H1 122.3 . .
N3 C2 N1 110.7(2) . .
N3 C2 H2 124.7 . .
N1 C2 H2 124.7 . .
N3 C3 C4 111.1(2) . .
N3 C3 H3B 109.4 . .
C4 C3 H3B 109.4 . .
N3 C3 H3A 109.4 . .
C4 C3 H3A 109.4 . .
H3B C3 H3A 108.0 . .
O1 C4 C8 106.9(2) . .
O1 C4 C3 109.0(2) . .
C8 C4 C3 112.5(2) . .
O1 C4 C5 108.7(2) . .
C8 C4 C5 111.0(2) . .
C3 C4 C5 108.7(2) . .
N4 C5 C4 110.4(2) . .
N4 C5 H5B 109.6 . .
C4 C5 H5B 109.6 . .
N4 C5 H5A 109.6 . .
C4 C5 H5A 109.6 . .
H5B C5 H5A 108.1 . .
N4 C7 N6 110.5(2) . .
N4 C7 H7 124.8 . .
N6 C7 H7 124.8 . .
N5 C6 N6 115.0(3) . .
N5 C6 H6 122.5 . .
N6 C6 H6 122.5 . .
C9 C8 C13 116.1(3) . .
C9 C8 C4 122.0(2) . .
C13 C8 C4 121.9(3) . .
C8 C13 C12 121.4(3) . .
C8 C13 H13 119.3 . .
C12 C13 H13 119.3 . .
C11 C12 C13 118.7(3) . .
C11 C12 H12 120.6 . .
C13 C12 H12 120.6 . .
C12 C11 F2 119.3(3) . .
C12 C11 C10 122.8(3) . .
F2 C11 C10 117.9(3) . .
C11 C10 C9 116.8(3) . .
C11 C10 H10 121.6 . .
C9 C10 H10 121.6 . .
F1 C9 C10 116.7(3) . .
F1 C9 C8 119.1(3) . .
C10 C9 C8 124.2(3) . .
H10A O10 H10B 115.6 . .

loop_
_geom_bond_atom_site_label_1
_geom_bond_atom_site_label_2
_geom_bond_distance
_geom_bond_site_symmetry_2
Cd1 N13 2.309(2) .
Cd1 N7 2.322(2) .
Cd1 N6 2.362(2) 2_665
Cd1 N12 2.383(2) 1_655
Cd1 O5 2.419(3) .
Cd1 N1 2.453(2) .
F5 C35 1.358(4) .
F6 C37 1.359(4) .
F3 C22 1.359(3) .
F4 C24 1.362(4) .
F2 C11 1.357(4) .
F1 C9 1.362(3) .
O3 C30 1.412(3) .
O3 H3W 0.8200 .
O2 C17 1.411(3) .
O2 H2W 0.8200 .
O1 C4 1.425(3) .
O1 H1W 0.8200 .
O4 N19 1.162(4) .
O5 N19 1.195(3) .
O6 N19 1.210(3) .
O7 N20 1.250(4) .
O8 N20 1.197(4) .
O9 N20 1.217(3) .
N13 C28 1.324(3) .
N13 C27 1.349(4) .
N14 C27 1.305(4) .
N14 N15 1.359(3) .
N15 C28 1.328(3) .
N15 C29 1.450(3) .
N16 C32 1.317(4) .
N16 N17 1.358(3) .
N16 C31 1.453(4) .
C32 N18 1.316(5) .
C32 H32 0.9300 .
C33 N17 1.309(4) .
C33 N18 1.351(5) .
C33 H33 0.9300 .
N7 C14 1.324(3) .
N7 C15 1.361(3) .
N8 C15 1.307(4) .
N8 N9 1.366(3) .
N9 C14 1.324(3) .
N9 C16 1.460(3) .
N10 C19 1.317(3) .
N10 N11 1.357(3) .
N10 C18 1.458(3) .
N11 C20 1.309(3) .
N12 C19 1.314(3) .
N12 C20 1.348(3) .
N12 Cd1 2.383(2) 1_455
N1 C2 1.326(3) .
N1 C1 1.346(4) .
N2 C1 1.311(4) .
N2 N3 1.357(3) .
N3 C2 1.315(3) .
N3 C3 1.455(3) .
N4 C7 1.318(3) .
N4 N5 1.356(3) .
N4 C5 1.458(3) .
N5 C6 1.309(4) .
N6 C7 1.328(3) .
N6 C6 1.348(4) .
N6 Cd1 2.362(2) 2_665
C27 H27 0.9300 .
C28 H28 0.9300 .
C29 C30 1.531(4) .
C29 H29B 0.9700 .
C29 H29A 0.9700 .
C30 C34 1.531(3) .
C30 C31 1.541(4) .
C31 H31A 0.9700 .
C31 H31B 0.9700 .
C34 C39 1.380(4) .
C34 C35 1.387(4) .
C39 C38 1.405(5) .
C39 H39 0.9300 .
C38 C37 1.365(6) .
C38 H38 0.9300 .
C37 C36 1.338(6) .
C36 C35 1.367(4) .
C36 H36 0.9300 .
C14 H14 0.9300 .
C15 H15 0.9300 .
C16 C17 1.540(4) .
C16 H16A 0.9700 .
C16 H16B 0.9700 .
C17 C21 1.528(4) .
C17 C18 1.533(4) .
C18 H18A 0.9700 .
C18 H18B 0.9700 .
C19 H19 0.9300 .
C20 H20 0.9300 .
C21 C22 1.385(4) .
C21 C26 1.389(4) .
C22 C23 1.374(4) .
C23 C24 1.358(5) .
C23 H23 0.9300 .
C24 C25 1.358(5) .
C25 C26 1.374(4) .
C25 H25 0.9300 .
C26 H26 0.9300 .
C1 H1 0.9300 .
C2 H2 0.9300 .
C3 C4 1.541(3) .
C3 H3B 0.9700 .
C3 H3A 0.9700 .
C4 C8 1.520(4) .
C4 C5 1.543(4) .
C5 H5B 0.9700 .
C5 H5A 0.9700 .
C7 H7 0.9300 .
C6 H6 0.9300 .
C8 C9 1.377(4) .
C8 C13 1.389(4) .
C13 C12 1.393(4) .
C13 H13 0.9300 .
C12 C11 1.349(5) .
C12 H12 0.9300 .
C11 C10 1.369(5) .
C10 C9 1.372(4) .
C10 H10 0.9300 .
O10 H10A 0.9584 .
O10 H10B 0.8523 .

loop_
_geom_torsion_atom_site_label_1
_geom_torsion_atom_site_label_2
_geom_torsion_atom_site_label_3
_geom_torsion_atom_site_label_4
_geom_torsion
_geom_torsion_site_symmetry_1
N13 Cd1 O5 N19 -83.6(3) .
N7 Cd1 O5 N19 98.3(3) .
N6 Cd1 O5 N19 5.9(3) 2_665
N12 Cd1 O5 N19 -173.8(3) 1_655
N1 Cd1 O5 N19 -167.9(2) .
N6 Cd1 N13 C28 12.3(3) 2_665
N12 Cd1 N13 C28 -157.0(3) 1_655
O5 Cd1 N13 C28 128.0(3) .
N1 Cd1 N13 C28 -73.6(3) .
N6 Cd1 N13 C27 -153.8(2) 2_665
N12 Cd1 N13 C27 37.0(2) 1_655
O5 Cd1 N13 C27 -38.1(2) .
N1 Cd1 N13 C27 120.3(2) .
C27 N14 N15 C28 -0.8(3) .
C27 N14 N15 C29 -178.1(3) .
N17 N16 C32 N18 1.0(4) .
C31 N16 C32 N18 -174.5(3) .
N6 Cd1 N7 C14 5.0(2) 2_665
N12 Cd1 N7 C14 174.2(2) 1_655
O5 Cd1 N7 C14 -110.8(2) .
N1 Cd1 N7 C14 90.9(2) .
N6 Cd1 N7 C15 -152.8(3) 2_665
N12 Cd1 N7 C15 16.4(2) 1_655
O5 Cd1 N7 C15 91.4(3) .
N1 Cd1 N7 C15 -66.9(2) .
C15 N8 N9 C14 -0.7(3) .
C15 N8 N9 C16 -174.0(2) .
C19 N10 N11 C20 0.4(3) .
C18 N10 N11 C20 176.6(2) .
N13 Cd1 N1 C2 14.3(2) .
N7 Cd1 N1 C2 -167.6(2) .
N6 Cd1 N1 C2 -76.5(2) 2_665
N12 Cd1 N1 C2 103.7(2) 1_655
O5 Cd1 N1 C2 98.0(3) .
N13 Cd1 N1 C1 -150.6(3) .
N7 Cd1 N1 C1 27.5(3) .
N6 Cd1 N1 C1 118.6(3) 2_665
N12 Cd1 N1 C1 -61.2(3) 1_655
O5 Cd1 N1 C1 -66.9(4) .
C1 N2 N3 C2 0.1(3) .
C1 N2 N3 C3 178.8(2) .
C7 N4 N5 C6 -0.9(3) .
C5 N4 N5 C6 -175.9(3) .
Cd1 O5 N19 O4 3.0(6) .
Cd1 O5 N19 O6 -177.5(3) .
N15 N14 C27 N13 0.7(4) .
C28 N13 C27 N14 -0.3(4) .
Cd1 N13 C27 N14 169.3(2) .
C27 N13 C28 N15 -0.2(3) .
Cd1 N13 C28 N15 -168.08(18) .
N14 N15 C28 N13 0.6(3) .
C29 N15 C28 N13 177.7(3) .
C28 N15 C29 C30 -78.8(4) .
N14 N15 C29 C30 98.0(3) .
N15 C29 C30 O3 70.8(3) .
N15 C29 C30 C34 -170.0(2) .
N15 C29 C30 C31 -47.5(3) .
C32 N16 C31 C30 117.2(3) .
N17 N16 C31 C30 -57.9(3) .
O3 C30 C31 N16 72.9(3) .
C29 C30 C31 N16 -171.7(2) .
C34 C30 C31 N16 -51.2(3) .
N18 C33 N17 N16 0.1(4) .
C32 N16 N17 C33 -0.7(3) .
C31 N16 N17 C33 175.4(2) .
N16 C32 N18 C33 -0.9(4) .
N17 C33 N18 C32 0.5(4) .
O3 C30 C34 C39 0.5(4) .
C29 C30 C34 C39 -114.0(3) .
C31 C30 C34 C39 123.2(3) .
O3 C30 C34 C35 179.6(3) .
C29 C30 C34 C35 65.2(3) .
C31 C30 C34 C35 -57.6(4) .
C35 C34 C39 C38 0.1(5) .
C30 C34 C39 C38 179.3(3) .
C34 C39 C38 C37 0.0(5) .
C39 C38 C37 C36 -0.2(6) .
C39 C38 C37 F6 -179.0(3) .
F6 C37 C36 C35 179.1(3) .
C38 C37 C36 C35 0.4(6) .
C37 C36 C35 F5 179.5(3) .
C37 C36 C35 C34 -0.3(5) .
C39 C34 C35 F5 -179.7(3) .
C30 C34 C35 F5 1.1(5) .
C39 C34 C35 C36 0.1(5) .
C30 C34 C35 C36 -179.2(3) .
N8 N9 C14 N7 0.4(3) .
C16 N9 C14 N7 173.3(2) .
C15 N7 C14 N9 0.0(3) .
Cd1 N7 C14 N9 -163.40(16) .
N9 N8 C15 N7 0.7(3) .
C14 N7 C15 N8 -0.5(3) .
Cd1 N7 C15 N8 160.4(2) .
C14 N9 C16 C17 -81.0(3) .
N8 N9 C16 C17 91.0(3) .
N9 C16 C17 O2 60.4(3) .
N9 C16 C17 C21 -59.8(3) .
N9 C16 C17 C18 179.2(2) .
C19 N10 C18 C17 -103.1(3) .
N11 N10 C18 C17 81.4(3) .
O2 C17 C18 N10 56.0(3) .
C21 C17 C18 N10 178.4(2) .
C16 C17 C18 N10 -59.3(3) .
C20 N12 C19 N10 -0.8(3) .
Cd1 N12 C19 N10 166.01(17) 1_455
N11 N10 C19 N12 0.3(3) .
C18 N10 C19 N12 -175.6(2) .
N10 N11 C20 N12 -0.9(3) .
C19 N12 C20 N11 1.1(3) .
Cd1 N12 C20 N11 -166.30(19) 1_455
O2 C17 C21 C22 -179.8(2) .
C18 C17 C21 C22 58.3(3) .
C16 C17 C21 C22 -63.7(3) .
O2 C17 C21 C26 -1.7(3) .
C18 C17 C21 C26 -123.6(3) .
C16 C17 C21 C26 114.4(3) .
C26 C21 C22 F3 -178.6(3) .
C17 C21 C22 F3 -0.4(4) .
C26 C21 C22 C23 0.3(4) .
C17 C21 C22 C23 178.5(3) .
F3 C22 C23 C24 179.0(3) .
C21 C22 C23 C24 0.0(5) .
C22 C23 C24 C25 -0.6(5) .
C22 C23 C24 F4 178.7(3) .
C23 C24 C25 C26 0.7(5) .
F4 C24 C25 C26 -178.6(3) .
C24 C25 C26 C21 -0.3(5) .
C22 C21 C26 C25 -0.2(4) .
C17 C21 C26 C25 -178.4(3) .
N3 N2 C1 N1 0.0(3) .
C2 N1 C1 N2 -0.1(4) .
Cd1 N1 C1 N2 167.9(2) .
N2 N3 C2 N1 -0.1(3) .
C3 N3 C2 N1 -178.8(2) .
C1 N1 C2 N3 0.1(3) .
Cd1 N1 C2 N3 -167.76(17) .
C2 N3 C3 C4 93.4(3) .
N2 N3 C3 C4 -85.1(3) .
N3 C3 C4 O1 -57.2(3) .
N3 C3 C4 C8 61.1(3) .
N3 C3 C4 C5 -175.5(2) .
C7 N4 C5 C4 -71.9(4) .
N5 N4 C5 C4 102.0(3) .
O1 C4 C5 N4 65.8(3) .
C8 C4 C5 N4 -51.5(3) .
C3 C4 C5 N4 -175.7(2) .
N5 N4 C7 N6 0.8(3) .
C5 N4 C7 N6 175.2(2) .
C6 N6 C7 N4 -0.3(3) .
Cd1 N6 C7 N4 178.98(17) 2_665
N4 N5 C6 N6 0.8(4) .
C7 N6 C6 N5 -0.3(4) .
Cd1 N6 C6 N5 -179.6(2) 2_665
O1 C4 C8 C9 177.5(2) .
C3 C4 C8 C9 57.9(3) .
C5 C4 C8 C9 -64.1(3) .
O1 C4 C8 C13 -2.4(3) .
C3 C4 C8 C13 -122.0(3) .
C5 C4 C8 C13 115.9(3) .
C9 C8 C13 C12 -0.6(4) .
C4 C8 C13 C12 179.3(3) .
C8 C13 C12 C11 -0.5(5) .
C13 C12 C11 F2 -176.8(3) .
C13 C12 C11 C10 1.0(5) .
C12 C11 C10 C9 -0.3(5) .
F2 C11 C10 C9 177.5(3) .
C11 C10 C9 F1 179.5(3) .
C11 C10 C9 C8 -0.9(4) .
C13 C8 C9 F1 -179.0(2) .
C4 C8 C9 F1 1.0(4) .
C13 C8 C9 C10 1.4(4) .
C4 C8 C9 C10 -178.6(3) .
